data_2236944
loop_
_publ_author_name
'Tiritiris, Ioannis'

_publ_section_title
;
 Piperidine-1-carboxamidinium ethyl carbonate
;
_journal_coeditor_code KP2439
_journal_issue 12
_journal_name_full 'Acta Crystallographica Section E'
_journal_page_first o3310
_journal_paper_doi 10.1107/S1600536812045497
_journal_volume 68
_journal_year 2012
_chemical_formula_iupac 'C6 H14 N3 +, C3 H5 O3 -'
_chemical_formula_moiety 'C6 H14 N3 +, C3 H5 O3 -'
_chemical_formula_sum 'C9 H19 N3 O3'
_chemical_formula_weight 217.27
_chemical_melting_point 397
_chemical_name_systematic
;
Piperidine-1-carboxamidinium ethyl carbonate
;
_space_group_IT_number 14
_symmetry_cell_setting monoclinic
_symmetry_space_group_name_Hall '-P 2yn'
_symmetry_space_group_name_H-M 'P 1 21/n 1'
_atom_sites_solution_hydrogens difmap
_atom_sites_solution_primary direct
_atom_sites_solution_secondary difmap
_audit_creation_method SHELXL97
_cell_angle_alpha 90.00
_cell_angle_beta 105.292(3)
_cell_angle_gamma 90.00
_cell_formula_units_Z 4
_cell_length_a 11.8320(6)
_cell_length_b 7.2407(4)
_cell_length_c 13.3755(9)
_cell_measurement_reflns_used 2732
_cell_measurement_temperature 100(2)
_cell_measurement_theta_max 27.88
_cell_measurement_theta_min 0.41
_cell_volume 1105.33(11)
_computing_cell_refinement 'SCALEPACK (Otwinowski & Minor, 1997)'
_computing_data_collection 'COLLECT (Hooft, 2004)'
_computing_data_reduction 'SCALEPACK (Otwinowski & Minor, 1997)'
_computing_molecular_graphics 'DIAMOND (Brandenburg & Putz, 2005)'
_computing_publication_material 'SHELXL97 (Sheldrick, 2008)'
_computing_structure_refinement 'SHELXL97 (Sheldrick, 2008)'
_computing_structure_solution 'SHELXS97 (Sheldrick, 2008)'
_diffrn_ambient_temperature 100(2)
_diffrn_measured_fraction_theta_full 0.999
_diffrn_measured_fraction_theta_max 0.999
_diffrn_measurement_device_type 'Bruker--Nonius KappaCCD'
_diffrn_measurement_method '\f scans, and \w scans'
_diffrn_radiation_monochromator graphite
_diffrn_radiation_source 'sealed tube'
_diffrn_radiation_type MoK\a
_diffrn_radiation_wavelength 0.71073
_diffrn_reflns_av_R_equivalents 0.0467
_diffrn_reflns_av_sigmaI/netI 0.0488
_diffrn_reflns_limit_h_max 15
_diffrn_reflns_limit_h_min -15
_diffrn_reflns_limit_k_max 8
_diffrn_reflns_limit_k_min -9
_diffrn_reflns_limit_l_max 17
_diffrn_reflns_limit_l_min -17
_diffrn_reflns_number 4452
_diffrn_reflns_theta_full 27.87
_diffrn_reflns_theta_max 27.87
_diffrn_reflns_theta_min 2.05
_diffrn_standards_interval_count 0
_diffrn_standards_interval_time 0
_diffrn_standards_number 0
_exptl_absorpt_coefficient_mu 0.098
_exptl_absorpt_correction_type none
_exptl_crystal_colour colourless
_exptl_crystal_density_diffrn 1.306
_exptl_crystal_density_method 'not measured'
_exptl_crystal_description plate
_exptl_crystal_F_000 472
_exptl_crystal_size_max 0.25
_exptl_crystal_size_mid 0.20
_exptl_crystal_size_min 0.05
_refine_diff_density_max 0.279
_refine_diff_density_min -0.232
_refine_ls_extinction_method none
_refine_ls_goodness_of_fit_ref 1.016
_refine_ls_hydrogen_treatment mixed
_refine_ls_matrix_type full
_refine_ls_number_parameters 153
_refine_ls_number_reflns 2638
_refine_ls_number_restraints 0
_refine_ls_restrained_S_all 1.016
_refine_ls_R_factor_all 0.0647
_refine_ls_R_factor_gt 0.0418
_refine_ls_shift/su_max 0.000
_refine_ls_shift/su_mean 0.000
_refine_ls_structure_factor_coef Fsqd
_refine_ls_weighting_details 'calc w=1/[\s^2^(Fo^2^)+(0.0412P)^2^+0.4240P] where P=(Fo^2^+2Fc^2^)/3'
_refine_ls_weighting_scheme calc
_refine_ls_wR_factor_gt 0.0939
_refine_ls_wR_factor_ref 0.1058
_reflns_number_gt 1982
_reflns_number_total 2638
_reflns_threshold_expression I>2\s(I)
_cod_data_source_file kp2439.cif
_cod_data_source_block I
_cod_original_sg_symbol_H-M 'P 21/n'
_cod_database_code 2236944
_cod_database_fobs_code 2236944

loop_
_symmetry_equiv_pos_as_xyz
x,y,z
1/2-x,1/2+y,1/2-z
-x,-y,-z
1/2+x,1/2-y,1/2+z

loop_
_atom_site_type_symbol
_atom_site_label
_atom_site_fract_x
_atom_site_fract_y
_atom_site_fract_z
_atom_site_U_iso_or_equiv
_atom_site_adp_type
_atom_site_calc_flag
_atom_site_refinement_flags
_atom_site_occupancy
_atom_site_symmetry_multiplicity
N N1 -0.01610(11) 0.84504(19) 0.10282(10) 0.0182(3) Uani d . 1 1
H H11 0.0373(17) 0.810(3) 0.0712(16) 0.030(5) Uiso d . 1 1
H H12 -0.0527(16) 0.949(3) 0.0829(15) 0.029(5) Uiso d . 1 1
N N2 -0.11973(10) 0.83590(18) 0.22402(10) 0.0162(3) Uani d . 1 1
H H21 -0.1508(14) 0.936(3) 0.1994(14) 0.019(4) Uiso d . 1 1
H H22 -0.1552(15) 0.779(3) 0.2649(15) 0.023(5) Uiso d . 1 1
N N3 0.01511(10) 0.60093(16) 0.22039(9) 0.0140(2) Uani d . 1 1
C C1 -0.04041(11) 0.75874(19) 0.18211(11) 0.0138(3) Uani d . 1 1
C C2 -0.02711(12) 0.4939(2) 0.29709(11) 0.0163(3) Uani d . 1 1
H H2A -0.0969 0.4214 0.2610 0.020 Uiso calc R 1 1
H H2B -0.0508 0.5798 0.3455 0.020 Uiso calc R 1 1
C C3 0.06700(13) 0.3636(2) 0.35824(11) 0.0192(3) Uani d . 1 1
H H3A 0.1322 0.4369 0.4019 0.023 Uiso calc R 1 1
H H3B 0.0338 0.2866 0.4046 0.023 Uiso calc R 1 1
C C4 0.11384(13) 0.2397(2) 0.28736(12) 0.0191(3) Uani d . 1 1
H H4A 0.0498 0.1632 0.2446 0.023 Uiso calc R 1 1
H H4B 0.1748 0.1564 0.3288 0.023 Uiso calc R 1 1
C C5 0.16564(13) 0.3613(2) 0.21824(12) 0.0219(3) Uani d . 1 1
H H5A 0.2320 0.4326 0.2617 0.026 Uiso calc R 1 1
H H5B 0.1963 0.2825 0.1709 0.026 Uiso calc R 1 1
C C6 0.07529(12) 0.4939(2) 0.15493(11) 0.0188(3) Uani d . 1 1
H H6A 0.1144 0.5805 0.1175 0.023 Uiso calc R 1 1
H H6B 0.0163 0.4232 0.1027 0.023 Uiso calc R 1 1
O O1 0.25289(8) 0.31135(14) 0.63820(8) 0.0173(2) Uani d . 1 1
O O2 0.36182(9) 0.34098(15) 0.52507(8) 0.0210(2) Uani d . 1 1
O O3 0.26553(8) 0.08408(14) 0.52492(8) 0.0175(2) Uani d . 1 1
C C7 0.29380(11) 0.2563(2) 0.56646(11) 0.0144(3) Uani d . 1 1
C C8 0.18221(12) -0.0237(2) 0.56032(11) 0.0169(3) Uani d . 1 1
H H8A 0.1079 0.0451 0.5511 0.020 Uiso calc R 1 1
H H8B 0.2132 -0.0548 0.6346 0.020 Uiso calc R 1 1
C C9 0.16276(14) -0.1971(2) 0.49492(12) 0.0232(3) Uani d . 1 1
H H9A 0.1235 -0.1652 0.4229 0.035 Uiso calc R 1 1
H H9B 0.1137 -0.2832 0.5215 0.035 Uiso calc R 1 1
H H9C 0.2384 -0.2551 0.4980 0.035 Uiso calc R 1 1

loop_
_atom_site_aniso_label
_atom_site_aniso_U_11
_atom_site_aniso_U_22
_atom_site_aniso_U_33
_atom_site_aniso_U_12
_atom_site_aniso_U_13
_atom_site_aniso_U_23
N1 0.0210(6) 0.0191(6) 0.0183(6) 0.0056(5) 0.0120(5) 0.0059(5)
N2 0.0193(6) 0.0147(6) 0.0175(6) 0.0039(5) 0.0100(5) 0.0048(5)
N3 0.0151(5) 0.0161(6) 0.0124(5) 0.0021(4) 0.0064(4) 0.0022(5)
C1 0.0155(6) 0.0145(6) 0.0115(6) -0.0020(5) 0.0037(5) -0.0012(5)
C2 0.0177(6) 0.0194(7) 0.0141(7) 0.0018(6) 0.0086(5) 0.0035(6)
C3 0.0228(7) 0.0207(7) 0.0154(7) 0.0043(6) 0.0072(6) 0.0048(6)
C4 0.0243(7) 0.0145(7) 0.0207(7) 0.0026(6) 0.0098(6) 0.0027(6)
C5 0.0232(7) 0.0229(8) 0.0240(8) 0.0081(6) 0.0137(6) 0.0062(6)
C6 0.0229(7) 0.0206(7) 0.0168(7) 0.0060(6) 0.0122(6) 0.0028(6)
O1 0.0201(5) 0.0178(5) 0.0171(5) -0.0018(4) 0.0104(4) -0.0027(4)
O2 0.0244(5) 0.0221(6) 0.0209(5) -0.0078(4) 0.0139(4) -0.0052(4)
O3 0.0188(5) 0.0184(5) 0.0181(5) -0.0050(4) 0.0099(4) -0.0041(4)
C7 0.0123(6) 0.0181(7) 0.0131(7) 0.0006(5) 0.0037(5) -0.0003(5)
C8 0.0169(6) 0.0186(7) 0.0174(7) -0.0021(5) 0.0081(6) -0.0004(6)
C9 0.0250(7) 0.0238(8) 0.0241(8) -0.0083(6) 0.0121(6) -0.0052(7)

loop_
_atom_type_symbol
_atom_type_description
_atom_type_scat_dispersion_real
_atom_type_scat_dispersion_imag
_atom_type_scat_source
C C 0.0033 0.0016 'International Tables Vol C Tables 4.2.6.8 and 6.1.1.4'
H H 0.0000 0.0000 'International Tables Vol C Tables 4.2.6.8 and 6.1.1.4'
N N 0.0061 0.0033 'International Tables Vol C Tables 4.2.6.8 and 6.1.1.4'
O O 0.0106 0.0060 'International Tables Vol C Tables 4.2.6.8 and 6.1.1.4'

loop_
_geom_angle_atom_site_label_1
_geom_angle_atom_site_label_2
_geom_angle_atom_site_label_3
_geom_angle
C1 N1 H11 125.4(13)
C1 N1 H12 117.1(12)
H11 N1 H12 117.4(18)
C1 N2 H21 118.6(11)
C1 N2 H22 125.0(12)
H21 N2 H22 114.7(16)
C1 N3 C2 119.25(11)
C1 N3 C6 118.65(11)
C2 N3 C6 116.07(11)
N1 C1 N2 117.59(13)
N1 C1 N3 121.04(12)
N2 C1 N3 121.36(12)
N3 C2 C3 111.43(10)
N3 C2 H2A 109.3
C3 C2 H2A 109.3
N3 C2 H2B 109.3
C3 C2 H2B 109.3
H2A C2 H2B 108.0
C4 C3 C2 111.57(12)
C4 C3 H3A 109.3
C2 C3 H3A 109.3
C4 C3 H3B 109.3
C2 C3 H3B 109.3
H3A C3 H3B 108.0
C3 C4 C5 108.14(12)
C3 C4 H4A 110.1
C5 C4 H4A 110.1
C3 C4 H4B 110.1
C5 C4 H4B 110.1
H4A C4 H4B 108.4
C6 C5 C4 111.62(12)
C6 C5 H5A 109.3
C4 C5 H5A 109.3
C6 C5 H5B 109.3
C4 C5 H5B 109.3
H5A C5 H5B 108.0
N3 C6 C5 112.21(11)
N3 C6 H6A 109.2
C5 C6 H6A 109.2
N3 C6 H6B 109.2
C5 C6 H6B 109.2
H6A C6 H6B 107.9
C7 O3 C8 118.52(10)
O1 C7 O2 127.52(13)
O1 C7 O3 119.95(12)
O2 C7 O3 112.53(12)
O3 C8 C9 105.90(11)
O3 C8 H8A 110.6
C9 C8 H8A 110.6
O3 C8 H8B 110.6
C9 C8 H8B 110.6
H8A C8 H8B 108.7
C8 C9 H9A 109.5
C8 C9 H9B 109.5
H9A C9 H9B 109.5
C8 C9 H9C 109.5
H9A C9 H9C 109.5
H9B C9 H9C 109.5

loop_
_geom_bond_atom_site_label_1
_geom_bond_atom_site_label_2
_geom_bond_distance
N1 C1 1.3262(18)
N1 H11 0.88(2)
N1 H12 0.88(2)
N2 C1 1.3359(18)
N2 H21 0.84(2)
N2 H22 0.87(2)
N3 C1 1.3498(18)
N3 C2 1.4742(17)
N3 C6 1.4842(17)
C2 C3 1.5227(19)
C2 H2A 0.9900
C2 H2B 0.9900
C3 C4 1.512(2)
C3 H3A 0.9900
C3 H3B 0.9900
C4 C5 1.518(2)
C4 H4A 0.9900
C4 H4B 0.9900
C5 C6 1.518(2)
C5 H5A 0.9900
C5 H5B 0.9900
C6 H6A 0.9900
C6 H6B 0.9900
O1 C7 1.2485(16)
O2 C7 1.2509(17)
O3 C7 1.3706(18)
O3 C8 1.4323(16)
C8 C9 1.512(2)
C8 H8A 0.9900
C8 H8B 0.9900
C9 H9A 0.9800
C9 H9B 0.9800
C9 H9C 0.9800

loop_
_geom_hbond_atom_site_label_D
_geom_hbond_atom_site_label_H
_geom_hbond_atom_site_label_A
_geom_hbond_site_symmetry_A
_geom_hbond_distance_DH
_geom_hbond_distance_HA
_geom_hbond_distance_DA
_geom_hbond_angle_DHA
_geom_hbond_publ_flag
N1 H11 O2 2_555 0.88(2) 1.99(2) 2.8120(10) 155.0(10) y
N1 H12 O2 4_464 0.88(2) 1.88(2) 2.7470(10) 173.0(10) y
N2 H21 O1 4_464 0.84(2) 2.19(2) 3.0330(10) 175.0(10) y
N2 H22 O1 3_566 0.87(2) 2.06(2) 2.9230(10) 170.0(10) y

loop_
_geom_torsion_atom_site_label_1
_geom_torsion_atom_site_label_2
_geom_torsion_atom_site_label_3
_geom_torsion_atom_site_label_4
_geom_torsion
C2 N3 C1 N1 -170.39(13)
C6 N3 C1 N1 -18.76(19)
C2 N3 C1 N2 11.15(19)
C6 N3 C1 N2 162.78(13)
C1 N3 C2 C3 -160.06(12)
C6 N3 C2 C3 47.59(16)
N3 C2 C3 C4 -54.20(16)
C2 C3 C4 C5 59.74(16)
C3 C4 C5 C6 -58.57(17)
C1 N3 C6 C5 160.64(12)
C2 N3 C6 C5 -46.85(16)
C4 C5 C6 N3 52.04(17)
C8 O3 C7 O1 4.51(19)
C8 O3 C7 O2 -175.98(12)
C7 O3 C8 C9 175.66(12)

loop_
_cod_related_entry_id
_cod_related_entry_database
_cod_related_entry_code
1 ChemSpider 30658236
